data_2311483
loop_
_publ_author_name
'Zukerman-Schpector, Julio'
'Dallasta Pedroso, Sofia'
'Sousa Madureira, Lucas'
'Weber Paix\~ao, M\'arcio'
'Ali, Akbar'
'Tiekink, Edward R. T.'

_publ_section_title
;
 4-Benzyl-1-(4-nitro-phen-yl)-1<i>H</i>-1,2,3-triazole: crystal structure
 and Hirshfeld analysis.
;
_journal_coeditor_code HG5498
_journal_issue 'Pt 11'
_journal_name_full 'Acta crystallographica. Section E, Crystallographic communications'
_journal_page_first 1716
_journal_page_last 1720
_journal_paper_doi 10.1107/S2056989017014748
_journal_volume 73
_journal_year 2017
_chemical_formula_iupac 'C15 H12 N4 O2'
_chemical_formula_moiety 'C15 H12 N4 O2'
_chemical_formula_sum 'C15 H12 N4 O2'
_chemical_formula_weight 280.29
_chemical_melting_point_gt 371
_chemical_melting_point_lt 373
_chemical_name_systematic
;
4-Benzyl-1-(4-nitrophenyl)-1<i>H</i>-1,2,3-triazole
;
_space_group_crystal_system monoclinic
_space_group_IT_number 14
_space_group_name_Hall '-P 2ybc'
_space_group_name_H-M_alt 'P 1 21/c 1'
_atom_sites_solution_hydrogens geom
_audit_creation_method SHELXL-2014/6
_cell_angle_alpha 90
_cell_angle_beta 90.256(2)
_cell_angle_gamma 90
_cell_formula_units_Z 4
_cell_length_a 5.19620(10)
_cell_length_b 10.7814(3)
_cell_length_c 24.0067(6)
_cell_measurement_reflns_used 2937
_cell_measurement_temperature 293(2)
_cell_measurement_theta_max 24.95
_cell_measurement_theta_min 3.17
_cell_volume 1344.90(6)
_computing_cell_refinement
;
SAINT (Bruker, 2009)
;
_computing_data_collection
;
APEX2 (Bruker, 2009)
;
_computing_data_reduction
;
SAINT (Bruker, 2009)
;
_computing_molecular_graphics
;
ORTEP-3 for Windows (Farrugia, 2012) and DIAMOND (Brandenburg,
2006)
;
_computing_publication_material
;
<i>MarvinSketch</i> (ChemAxon, 2010) and publCIF (Westrip, 2010)
;
_computing_structure_refinement
;
SHELXL2014 (Sheldrick, 2015)
;
_computing_structure_solution
;
SIR2014 (Burla <i>et al.</i>, 2015)
;
_diffrn_ambient_temperature 293(2)
_diffrn_measured_fraction_theta_full 0.995
_diffrn_measured_fraction_theta_max 0.994
_diffrn_measurement_device_type 'Bruker APEXII CCD'
_diffrn_measurement_method '\f and \w scans'
_diffrn_radiation_type MoK\a
_diffrn_radiation_wavelength 0.71073
_diffrn_reflns_av_R_equivalents 0.0225
_diffrn_reflns_limit_h_max 6
_diffrn_reflns_limit_h_min -6
_diffrn_reflns_limit_k_max 12
_diffrn_reflns_limit_k_min -12
_diffrn_reflns_limit_l_max 28
_diffrn_reflns_limit_l_min -28
_diffrn_reflns_number 9104
_diffrn_reflns_theta_full 25.242
_diffrn_reflns_theta_max 25.366
_diffrn_reflns_theta_min 1.697
_exptl_absorpt_coefficient_mu 0.096
_exptl_absorpt_correction_T_max 0.7452
_exptl_absorpt_correction_T_min 0.6953
_exptl_absorpt_correction_type multi-scan
_exptl_absorpt_process_details
;
(SADABS; Sheldrick, 1996)
;
_exptl_crystal_colour yellow
_exptl_crystal_density_diffrn 1.384
_exptl_crystal_description irregular
_exptl_crystal_F_000 584
_exptl_crystal_size_max 0.455
_exptl_crystal_size_mid 0.260
_exptl_crystal_size_min 0.138
_refine_diff_density_max 0.155
_refine_diff_density_min -0.177
_refine_ls_extinction_method none
_refine_ls_goodness_of_fit_ref 1.059
_refine_ls_hydrogen_treatment constr
_refine_ls_matrix_type full
_refine_ls_number_parameters 190
_refine_ls_number_reflns 2450
_refine_ls_number_restraints 0
_refine_ls_restrained_S_all 1.059
_refine_ls_R_factor_all 0.0530
_refine_ls_R_factor_gt 0.0397
_refine_ls_shift/su_max 0.001
_refine_ls_shift/su_mean 0.000
_refine_ls_structure_factor_coef Fsqd
_refine_ls_weighting_details 'w=1/[\s^2^(Fo^2^)+(0.0383P)^2^+0.3766P] where P=(Fo^2^+2Fc^2^)/3'
_refine_ls_weighting_scheme calc
_refine_ls_wR_factor_gt 0.0964
_refine_ls_wR_factor_ref 0.1057
_reflns_number_gt 1881
_reflns_number_total 2450
_reflns_threshold_expression 'I > 2\s(I)'
_cod_data_source_file hg5498sup1.cif
_cod_data_source_block I
_cod_original_sg_symbol_H-M 'P 21/c'
_cod_database_code 2311483
_shelx_space_group_comment
;
The symmetry employed for this shelxl refinement is uniquely defined
by the following loop, which should always be used as a source of
symmetry information in preference to the above space-group names.
They are only intended as comments.
;
_shelxl_version_number 2014/6

loop_
_space_group_symop_operation_xyz
'x, y, z'
'-x, y+1/2, -z+1/2'
'-x, -y, -z'
'x, -y-1/2, z-1/2'

loop_
_atom_site_type_symbol
_atom_site_label
_atom_site_fract_x
_atom_site_fract_y
_atom_site_fract_z
_atom_site_U_iso_or_equiv
_atom_site_adp_type
_atom_site_calc_flag
_atom_site_occupancy
C C1 0.6006(3) -0.10629(18) 0.84523(7) 0.0532(4) Uani d 1
C C2 0.4648(3) -0.01241(18) 0.86767(6) 0.0531(4) Uani d 1
H H2 0.3030 0.0154 0.8566 0.064 Uiso calc 1
C C3 0.5294(4) -0.1916(2) 0.79835(7) 0.0672(5) Uani d 1
H H3A 0.3644 -0.1662 0.7832 0.081 Uiso calc 1
H H3B 0.5100 -0.2750 0.8129 0.081 Uiso calc 1
C C4 0.7242(3) -0.19387(16) 0.75201(7) 0.0519(4) Uani d 1
C C5 0.7534(4) -0.09304(18) 0.71743(8) 0.0646(5) Uani d 1
H H5 0.6472 -0.0244 0.7220 0.078 Uiso calc 1
C C6 0.9359(4) -0.0918(2) 0.67636(8) 0.0762(6) Uani d 1
H H6 0.9520 -0.0224 0.6536 0.091 Uiso calc 1
C C7 1.0933(4) -0.1905(3) 0.66847(9) 0.0803(7) Uani d 1
H H7 1.2195 -0.1884 0.6411 0.096 Uiso calc 1
C C8 1.0641(4) -0.2926(3) 0.70110(10) 0.0836(7) Uani d 1
H H8 1.1682 -0.3616 0.6954 0.100 Uiso calc 1
C C9 0.8791(4) -0.29477(19) 0.74304(8) 0.0695(5) Uani d 1
H H9 0.8607 -0.3651 0.7651 0.083 Uiso calc 1
C C10 0.5585(3) 0.13033(15) 0.94757(6) 0.0444(4) Uani d 1
C C11 0.3575(3) 0.21075(18) 0.93671(7) 0.0577(5) Uani d 1
H H11 0.2615 0.2024 0.9041 0.069 Uiso calc 1
C C12 0.2992(4) 0.30319(18) 0.97405(8) 0.0627(5) Uani d 1
H H12 0.1625 0.3569 0.9674 0.075 Uiso calc 1
C C13 0.4468(3) 0.31461(16) 1.02137(7) 0.0541(4) Uani d 1
C C14 0.6508(3) 0.23726(17) 1.03240(7) 0.0562(4) Uani d 1
H H14 0.7494 0.2478 1.0645 0.067 Uiso calc 1
C C15 0.7071(3) 0.14397(17) 0.99526(6) 0.0511(4) Uani d 1
H H15 0.8439 0.0904 1.0021 0.061 Uiso calc 1
N N1 0.6118(2) 0.03310(13) 0.90952(5) 0.0451(3) Uani d 1
N N2 0.8341(3) -0.03164(15) 0.91281(6) 0.0583(4) Uani d 1
N N3 0.8269(3) -0.11635(15) 0.87374(6) 0.0628(4) Uani d 1
N N4 0.3812(4) 0.41242(16) 1.06168(7) 0.0729(5) Uani d 1
O O1 0.1984(4) 0.47864(19) 1.05159(8) 0.1170(7) Uani d 1
O O2 0.5137(4) 0.42327(16) 1.10290(7) 0.1031(6) Uani d 1

loop_
_atom_site_aniso_label
_atom_site_aniso_U_11
_atom_site_aniso_U_22
_atom_site_aniso_U_33
_atom_site_aniso_U_12
_atom_site_aniso_U_13
_atom_site_aniso_U_23
C1 0.0419(9) 0.0744(12) 0.0432(8) -0.0121(8) 0.0010(7) 0.0016(8)
C2 0.0367(8) 0.0806(13) 0.0420(8) -0.0047(8) -0.0035(7) 0.0027(8)
C3 0.0609(11) 0.0851(14) 0.0556(10) -0.0213(10) 0.0005(9) -0.0091(10)
C4 0.0513(10) 0.0585(11) 0.0458(8) -0.0051(8) -0.0084(7) -0.0099(8)
C5 0.0728(13) 0.0615(12) 0.0596(11) 0.0065(10) 0.0030(9) -0.0019(9)
C6 0.0879(15) 0.0881(16) 0.0526(11) -0.0147(13) 0.0046(10) -0.0034(10)
C7 0.0646(13) 0.122(2) 0.0539(11) -0.0053(14) 0.0001(10) -0.0310(13)
C8 0.0712(14) 0.0994(18) 0.0800(14) 0.0278(13) -0.0165(12) -0.0410(14)
C9 0.0803(14) 0.0621(12) 0.0660(12) 0.0053(11) -0.0214(10) -0.0076(10)
C10 0.0371(8) 0.0573(10) 0.0389(8) -0.0030(7) 0.0038(6) 0.0098(7)
C11 0.0495(10) 0.0753(13) 0.0483(9) 0.0074(9) -0.0065(8) 0.0056(9)
C12 0.0561(11) 0.0688(12) 0.0631(11) 0.0122(9) 0.0009(9) 0.0083(9)
C13 0.0581(10) 0.0533(10) 0.0509(9) -0.0034(8) 0.0107(8) 0.0048(8)
C14 0.0568(10) 0.0665(11) 0.0454(8) -0.0074(9) -0.0031(8) 0.0035(8)
C15 0.0439(9) 0.0627(11) 0.0468(9) 0.0007(8) -0.0050(7) 0.0048(8)
N1 0.0337(7) 0.0630(9) 0.0384(6) 0.0005(6) -0.0008(5) 0.0050(6)
N2 0.0415(8) 0.0786(10) 0.0547(8) 0.0099(7) -0.0091(6) -0.0088(8)
N3 0.0518(9) 0.0784(11) 0.0582(9) 0.0064(8) -0.0062(7) -0.0122(8)
N4 0.0873(13) 0.0647(11) 0.0668(11) -0.0013(10) 0.0104(10) -0.0005(9)
O1 0.1292(16) 0.1118(14) 0.1100(13) 0.0544(13) -0.0054(12) -0.0279(11)
O2 0.1333(15) 0.0942(12) 0.0817(11) 0.0065(11) -0.0145(11) -0.0274(9)

loop_
_atom_type_symbol
_atom_type_description
_atom_type_scat_dispersion_real
_atom_type_scat_dispersion_imag
_atom_type_scat_source
C C 0.0033 0.0016 'International Tables Vol C Tables 4.2.6.8 and 6.1.1.4'
H H 0.0000 0.0000 'International Tables Vol C Tables 4.2.6.8 and 6.1.1.4'
N N 0.0061 0.0033 'International Tables Vol C Tables 4.2.6.8 and 6.1.1.4'
O O 0.0106 0.0060 'International Tables Vol C Tables 4.2.6.8 and 6.1.1.4'

loop_
_geom_angle_atom_site_label_1
_geom_angle_atom_site_label_2
_geom_angle_atom_site_label_3
_geom_angle
C2 C1 N3 108.14(15)
C2 C1 C3 129.31(16)
N3 C1 C3 122.53(17)
C1 C2 N1 105.95(14)
C1 C2 H2 127.0
N1 C2 H2 127.0
C1 C3 C4 113.59(14)
C1 C3 H3A 108.8
C4 C3 H3A 108.8
C1 C3 H3B 108.8
C4 C3 H3B 108.8
H3A C3 H3B 107.7
C9 C4 C5 117.75(18)
C9 C4 C3 121.69(18)
C5 C4 C3 120.56(17)
C6 C5 C4 121.32(19)
C6 C5 H5 119.3
C4 C5 H5 119.3
C7 C6 C5 120.8(2)
C7 C6 H6 119.6
C5 C6 H6 119.6
C6 C7 C8 119.1(2)
C6 C7 H7 120.5
C8 C7 H7 120.5
C7 C8 C9 120.5(2)
C7 C8 H8 119.7
C9 C8 H8 119.7
C4 C9 C8 120.5(2)
C4 C9 H9 119.8
C8 C9 H9 119.8
C11 C10 C15 120.48(16)
C11 C10 N1 119.46(14)
C15 C10 N1 120.06(14)
C12 C11 C10 120.02(15)
C12 C11 H11 120.0
C10 C11 H11 120.0
C13 C12 C11 118.71(17)
C13 C12 H12 120.6
C11 C12 H12 120.6
C12 C13 C14 122.19(17)
C12 C13 N4 118.55(17)
C14 C13 N4 119.26(16)
C13 C14 C15 119.00(16)
C13 C14 H14 120.5
C15 C14 H14 120.5
C14 C15 C10 119.57(16)
C14 C15 H15 120.2
C10 C15 H15 120.2
C2 N1 N2 109.62(14)
C2 N1 C10 129.48(13)
N2 N1 C10 120.88(12)
N3 N2 N1 107.26(13)
N2 N3 C1 109.03(15)
O2 N4 O1 123.3(2)
O2 N4 C13 118.35(19)
O1 N4 C13 118.30(18)

loop_
_geom_bond_atom_site_label_1
_geom_bond_atom_site_label_2
_geom_bond_distance
C1 C2 1.347(2)
C1 N3 1.362(2)
C1 C3 1.499(2)
C2 N1 1.3516(19)
C2 H2 0.9300
C3 C4 1.507(2)
C3 H3A 0.9700
C3 H3B 0.9700
C4 C9 1.371(3)
C4 C5 1.377(2)
C5 C6 1.371(3)
C5 H5 0.9300
C6 C7 1.356(3)
C6 H6 0.9300
C7 C8 1.360(3)
C7 H7 0.9300
C8 C9 1.395(3)
C8 H8 0.9300
C9 H9 0.9300
C10 C11 1.382(2)
C10 C15 1.386(2)
C10 N1 1.418(2)
C11 C12 1.375(3)
C11 H11 0.9300
C12 C13 1.373(2)
C12 H12 0.9300
C13 C14 1.374(2)
C13 N4 1.472(2)
C14 C15 1.376(2)
C14 H14 0.9300
C15 H15 0.9300
N1 N2 1.3516(18)
N2 N3 1.310(2)
N4 O2 1.209(2)
N4 O1 1.212(2)

loop_
_geom_hbond_atom_site_label_D
_geom_hbond_atom_site_label_H
_geom_hbond_atom_site_label_A
_geom_hbond_site_symmetry_A
_geom_hbond_distance_DH
_geom_hbond_distance_HA
_geom_hbond_distance_DA
_geom_hbond_angle_DHA
C3 H3B O2 3_657 0.97 2.58 3.452(3) 150
C3 H3A Cg2 1_455 0.97 2.96 3.857(2) 154
C8 H8 Cg1 2_746 0.93 2.86 3.665(3) 146
N4 O1 Cg3 3_667 1.212(2) 3.673(2) 4.1254(19) 103.38(14)

loop_
_geom_torsion_atom_site_label_1
_geom_torsion_atom_site_label_2
_geom_torsion_atom_site_label_3
_geom_torsion_atom_site_label_4
_geom_torsion
N3 C1 C2 N1 0.06(19)
C3 C1 C2 N1 178.62(16)
C2 C1 C3 C4 125.1(2)
N3 C1 C3 C4 -56.5(2)
C1 C3 C4 C9 108.8(2)
C1 C3 C4 C5 -70.5(2)
C9 C4 C5 C6 -1.8(3)
C3 C4 C5 C6 177.62(17)
C4 C5 C6 C7 0.2(3)
C5 C6 C7 C8 1.5(3)
C6 C7 C8 C9 -1.6(3)
C5 C4 C9 C8 1.7(3)
C3 C4 C9 C8 -177.68(16)
C7 C8 C9 C4 -0.1(3)
C15 C10 C11 C12 -1.7(3)
N1 C10 C11 C12 178.13(16)
C10 C11 C12 C13 1.0(3)
C11 C12 C13 C14 0.3(3)
C11 C12 C13 N4 -179.03(16)
C12 C13 C14 C15 -1.0(3)
N4 C13 C14 C15 178.33(15)
C13 C14 C15 C10 0.3(3)
C11 C10 C15 C14 1.0(2)
N1 C10 C15 C14 -178.83(15)
C1 C2 N1 N2 -0.02(18)
C1 C2 N1 C10 -178.32(15)
C11 C10 N1 C2 -14.9(2)
C15 C10 N1 C2 164.92(16)
C11 C10 N1 N2 166.96(15)
C15 C10 N1 N2 -13.2(2)
C2 N1 N2 N3 -0.03(18)
C10 N1 N2 N3 178.44(14)
N1 N2 N3 C1 0.07(19)
C2 C1 N3 N2 -0.1(2)
C3 C1 N3 N2 -178.76(16)
C12 C13 N4 O2 -179.00(18)
C14 C13 N4 O2 1.6(3)
C12 C13 N4 O1 0.4(3)
C14 C13 N4 O1 -178.99(19)
